data_7208401
loop_
_publ_author_name
'Nozaki, Tomonori'
'Kosaka, Wataru'
'Miyasaka, Hitoshi'

_publ_section_title
;
 Honeycomb frameworks with a very large mesh of 39 \\times 29 \%A
 diameters stabilized by \p-stacked coronene molecules
;
_journal_issue 17
_journal_name_full CrystEngComm
_journal_page_first 5398
_journal_paper_doi 10.1039/c2ce25806d
_journal_volume 14
_journal_year 2012
_chemical_formula_moiety 'C144 H84 F12 N12 O24 Rh6'
_chemical_formula_sum 'C144 H84 F12 N12 O24 Rh6'
_chemical_formula_weight 3211.73
_space_group_IT_number 12
_symmetry_cell_setting monoclinic
_symmetry_Int_Tables_number 12
_symmetry_space_group_name_Hall '-C 2y'
_symmetry_space_group_name_H-M 'C 1 2/m 1'
_atom_sites_solution_hydrogens geom
_atom_sites_solution_primary direct
_atom_sites_solution_secondary difmap
_cell_angle_alpha 90.0000
_cell_angle_beta 113.556(2)
_cell_angle_gamma 90.0000
_cell_formula_units_Z 2
_cell_length_a 19.709(3)
_cell_length_b 28.892(4)
_cell_length_c 20.386(3)
_cell_measurement_reflns_used 8612
_cell_measurement_temperature 97
_cell_measurement_theta_max 30.94
_cell_measurement_theta_min 1.78
_cell_volume 10641(3)
_computing_cell_refinement CrystalClear
_computing_data_collection 'CrystalClear (Rigaku Inc., 2008)'
_computing_data_reduction CrystalClear
_computing_molecular_graphics 'CrystalStructure 4.0'
_computing_publication_material 'CrystalStructure 4.0 (Rigaku, 2010)'
_computing_structure_refinement 'SHELXL97 (Sheldrick, 2008)'
_computing_structure_solution 'SHELXS97 (Sheldrick, 2008)'
_diffrn_ambient_temperature 97
_diffrn_detector_area_resol_mean 7.314
_diffrn_measured_fraction_theta_full 0.996
_diffrn_measured_fraction_theta_max 0.996
_diffrn_measurement_device_type 'Rigaku Saturn70'
_diffrn_measurement_method \w
_diffrn_radiation_type 'Mo K\a'
_diffrn_radiation_wavelength 0.71075
_diffrn_reflns_av_R_equivalents 0.0654
_diffrn_reflns_limit_h_max 25
_diffrn_reflns_limit_h_min -19
_diffrn_reflns_limit_k_max 31
_diffrn_reflns_limit_k_min -37
_diffrn_reflns_limit_l_max 26
_diffrn_reflns_limit_l_min -26
_diffrn_reflns_number 44330
_diffrn_reflns_theta_full 27.51
_diffrn_reflns_theta_max 27.51
_diffrn_standards_number 0
_exptl_absorpt_coefficient_mu 0.512
_exptl_absorpt_correction_T_max 0.992
_exptl_absorpt_correction_T_min 0.871
_exptl_absorpt_correction_type multi-scan
_exptl_absorpt_process_details 'REQAB (Rigaku, 1998)'
_exptl_crystal_colour orange
_exptl_crystal_density_diffrn 1.002
_exptl_crystal_density_method 'not measured'
_exptl_crystal_description prism
_exptl_crystal_F_000 3204.00
_exptl_crystal_size_max 0.069
_exptl_crystal_size_mid 0.032
_exptl_crystal_size_min 0.016
_platon_squeeze_details
;
;
_refine_diff_density_max 1.590
_refine_diff_density_min -1.190
_refine_ls_extinction_method none
_refine_ls_goodness_of_fit_ref 0.959
_refine_ls_hydrogen_treatment constr
_refine_ls_number_parameters 487
_refine_ls_number_reflns 12468
_refine_ls_number_restraints 66
_refine_ls_R_factor_gt 0.0728
_refine_ls_shift/su_max 0.001
_refine_ls_structure_factor_coef Fsqd
_refine_ls_weighting_details 'w = 1/[\s^2^(Fo^2^)+(0.1278P)^2^+0.0000P] where P=(Fo^2^+2Fc^2^)/3'
_refine_ls_weighting_scheme calc
_refine_ls_wR_factor_ref 0.2170
_reflns_number_gt 7848
_reflns_number_total 12468
_reflns_threshold_expression F^2^>2.0\s(F^2^)
_cod_data_source_file c2ce25806d.txt
_cod_data_source_block Rhm-FPhTPTcoronene
_cod_database_code 7208401

loop_
_symmetry_equiv_pos_site_id
_symmetry_equiv_pos_as_xyz
1 +X,+Y,+Z
2 -X,+Y,-Z
3 -X,-Y,-Z
4 +X,-Y,+Z
5 1/2+X,1/2+Y,+Z
6 1/2-X,1/2+Y,-Z
7 1/2-X,1/2-Y,-Z
8 1/2+X,1/2-Y,+Z

loop_
_atom_site_label
_atom_site_type_symbol
_atom_site_fract_x
_atom_site_fract_y
_atom_site_fract_z
_atom_site_U_iso_or_equiv
_atom_site_adp_type
_atom_site_occupancy
_atom_site_symmetry_multiplicity
_atom_site_calc_flag
_atom_site_refinement_flags
Rh1 Rh -0.206986(18) 0.280742(12) 0.02686(2) 0.03834(14) Uani 1.0 8 d .
Rh2 Rh 0.43919(3) 0.5000 0.45270(3) 0.03917(16) Uani 1.0 4 d .
F1 F -0.3909(5) 0.4051(3) 0.1891(6) 0.237(5) Uani 1.0 8 d .
F2 F -0.0004(13) 0.1777(7) 0.3538(11) 0.092(8) Uani 0.1800 8 d .
F3 F -0.1270(3) 0.04952(15) 0.2274(3) 0.0868(16) Uani 0.8200 8 d .
F4 F 0.5403(7) 0.5000 0.1621(4) 0.169(4) Uani 1.0 4 d .
F5 F 0.3745(9) 0.2611(6) 0.4316(12) 0.259(11) Uani 0.5000 8 d .
O1 O -0.27827(17) 0.30505(11) 0.06752(19) 0.0439(8) Uani 1.0 8 d .
O2 O -0.35953(17) 0.24704(11) 0.01793(19) 0.0435(8) Uani 1.0 8 d .
O3 O -0.15731(17) 0.23971(11) 0.11391(18) 0.0413(8) Uani 1.0 8 d .
O4 O -0.23823(17) 0.18165(11) 0.06349(19) 0.0428(8) Uani 1.0 8 d .
O5 O 0.4885(2) 0.5000 0.3818(3) 0.0462(12) Uani 1.0 4 d .
O6 O 0.6024(3) 0.5000 0.4714(3) 0.0517(13) Uani 1.0 4 d .
O7 O 0.44286(18) 0.42909(12) 0.4559(2) 0.0498(9) Uani 1.0 8 d .
N1 N -0.13248(19) 0.33929(13) 0.0792(3) 0.0412(10) Uani 1.0 8 d .
N2 N -0.0473(3) 0.5000 0.1415(3) 0.0392(13) Uani 1.0 4 d .
N3 N 0.06295(19) 0.45855(12) 0.2106(2) 0.0373(9) Uani 1.0 8 d .
N4 N 0.3250(3) 0.5000 0.3687(3) 0.0395(13) Uani 1.0 4 d .
C1 C -0.3392(3) 0.28337(16) 0.0549(3) 0.0434(12) Uani 1.0 8 d .
C2 C -0.3864(4) 0.3038(2) 0.0880(4) 0.0621(14) Uani 1.0 8 d .
C3 C -0.3675(5) 0.3467(3) 0.1227(6) 0.109(3) Uani 1.0 8 d .
C4 C -0.4139(6) 0.3644(4) 0.1492(8) 0.130(3) Uani 1.0 8 d .
C5 C -0.4765(5) 0.3438(3) 0.1508(6) 0.110(3) Uani 1.0 8 d .
C6 C -0.4935(4) 0.3015(3) 0.1188(5) 0.0790(19) Uani 1.0 8 d .
C7 C -0.4478(4) 0.2813(2) 0.0885(4) 0.0624(15) Uani 1.0 8 d .
C8 C -0.1817(3) 0.19946(16) 0.1134(3) 0.0420(11) Uani 1.0 8 d .
C9 C -0.1412(3) 0.16991(18) 0.1775(3) 0.0483(13) Uani 1.0 8 d .
C10 C -0.0882(4) 0.1895(3) 0.2386(4) 0.0653(17) Uani 1.0 8 d .
C11 C -0.0511(5) 0.1607(3) 0.2963(5) 0.090(3) Uani 1.0 8 d .
C12 C -0.0644(4) 0.1128(3) 0.2943(4) 0.076(2) Uani 1.0 8 d .
C13 C -0.1147(3) 0.0952(2) 0.2324(4) 0.0605(16) Uani 1.0 8 d .
C14 C -0.1545(3) 0.12217(17) 0.1742(3) 0.0488(13) Uani 1.0 8 d .
C15 C -0.1637(3) 0.38047(16) 0.0624(3) 0.0424(12) Uani 1.0 8 d .
C16 C -0.1248(3) 0.42107(16) 0.0902(3) 0.0433(12) Uani 1.0 8 d .
C17 C -0.0513(3) 0.41736(16) 0.1384(3) 0.0391(11) Uani 1.0 8 d .
C18 C -0.0212(3) 0.37403(17) 0.1570(3) 0.0434(12) Uani 1.0 8 d .
C19 C -0.0625(3) 0.33599(16) 0.1267(3) 0.0431(12) Uani 1.0 8 d .
C20 C -0.0087(3) 0.46063(15) 0.1660(3) 0.0374(11) Uani 1.0 8 d .
C21 C 0.0955(3) 0.5000 0.2311(4) 0.0404(16) Uani 1.0 4 d .
C22 C 0.1745(3) 0.5000 0.2767(4) 0.0415(16) Uani 1.0 4 d .
C23 C 0.2133(3) 0.54099(16) 0.2998(3) 0.0506(14) Uani 1.0 8 d .
C24 C 0.2879(3) 0.53936(19) 0.3453(4) 0.0571(16) Uani 1.0 8 d .
C25 C 0.5578(4) 0.5000 0.4057(4) 0.0427(16) Uani 1.0 4 d .
C26 C 0.5908(4) 0.5000 0.3515(5) 0.056(2) Uani 1.0 4 d .
C27 C 0.5507(5) 0.5000 0.2817(5) 0.066(3) Uani 1.0 4 d .
C28 C 0.5839(7) 0.5000 0.2344(6) 0.084(3) Uani 1.0 4 d .
C29 C 0.6556(8) 0.5000 0.2543(8) 0.095(4) Uani 1.0 4 d .
C30 C 0.6999(7) 0.5000 0.3254(7) 0.103(5) Uani 1.0 4 d .
C31 C 0.6686(6) 0.5000 0.3746(7) 0.110(5) Uani 1.0 4 d .
C32 C 0.5000 0.4097(3) 0.5000 0.0464(17) Uani 1.0 4 d .
C33 C 0.5000 0.3587(3) 0.5000 0.069(3) Uani 1.0 4 d .
C34 C 0.4355(5) 0.3335(3) 0.4655(6) 0.116(4) Uani 1.0 8 d .
C35 C 0.4354(8) 0.2853(4) 0.4700(11) 0.198(8) Uani 1.0 8 d .
C36 C 0.5000 0.2606(5) 0.5000 0.232(15) Uani 1.0 4 d .
C37 C 0.0366(3) 0.37269(19) 0.0234(4) 0.0533(14) Uani 1.0 8 d .
C38 C 0.0748(3) 0.41523(17) 0.0491(3) 0.0423(12) Uani 1.0 8 d .
C39 C 0.1507(3) 0.41617(19) 0.0982(3) 0.0482(13) Uani 1.0 8 d .
C40 C 0.1865(3) 0.4568(2) 0.1208(3) 0.0520(14) Uani 1.0 8 d .
C41 C 0.1499(4) 0.5000 0.0978(4) 0.0436(17) Uani 1.0 4 d .
C42 C 0.0745(4) 0.5000 0.0489(4) 0.0426(16) Uani 1.0 4 d .
C43 C 0.0384(3) 0.45722(17) 0.0246(3) 0.0427(12) Uani 1.0 8 d .
H3 H -0.3236 0.3625 0.1272 0.1314 Uiso 1.0 8 calc R
H5 H -0.5056 0.3582 0.1726 0.1318 Uiso 1.0 8 calc R
H6 H -0.5364 0.2856 0.1169 0.0948 Uiso 1.0 8 calc R
H7 H -0.4596 0.2513 0.0679 0.0749 Uiso 1.0 8 calc R
H10 H -0.0776 0.2217 0.2408 0.0784 Uiso 1.0 8 calc R
H12 H -0.0391 0.0936 0.3345 0.0916 Uiso 1.0 8 calc R
H14 H -0.1905 0.1087 0.1322 0.0586 Uiso 1.0 8 calc R
H15 H -0.2142 0.3825 0.0302 0.0508 Uiso 1.0 8 calc R
H16 H -0.1478 0.4505 0.0767 0.0520 Uiso 1.0 8 calc R
H18 H 0.0284 0.3706 0.1910 0.0521 Uiso 1.0 8 calc R
H19 H -0.0409 0.3062 0.1397 0.0518 Uiso 1.0 8 calc R
H23 H 0.1891 0.5699 0.2848 0.0607 Uiso 1.0 8 calc R
H24 H 0.3138 0.5677 0.3605 0.0685 Uiso 1.0 8 calc R
H27 H 0.4982 0.5000 0.2644 0.0788 Uiso 1.0 4 calc R
H29 H 0.6765 0.5000 0.2197 0.1139 Uiso 1.0 4 calc R
H30 H 0.7522 0.5000 0.3408 0.1235 Uiso 1.0 4 calc R
H31 H 0.6993 0.5000 0.4243 0.1319 Uiso 1.0 4 calc R
H34 H 0.3907 0.3493 0.4384 0.1389 Uiso 1.0 8 calc R
H36 H 0.5000 0.2277 0.5000 0.2784 Uiso 1.0 4 calc R
H37 H 0.0620 0.3441 0.0387 0.0640 Uiso 1.0 8 calc R
H39 H 0.1764 0.3879 0.1152 0.0578 Uiso 1.0 8 calc R
H40 H 0.2372 0.4566 0.1526 0.0624 Uiso 1.0 8 calc R

loop_
_atom_site_aniso_label
_atom_site_aniso_U_11
_atom_site_aniso_U_22
_atom_site_aniso_U_33
_atom_site_aniso_U_12
_atom_site_aniso_U_13
_atom_site_aniso_U_23
Rh1 0.0288(3) 0.0280(2) 0.0499(3) -0.00471(14) 0.00701(17) 0.00088(15)
Rh2 0.0271(3) 0.0389(3) 0.0378(3) 0.0000 -0.0015(2) 0.0000
F1 0.232(7) 0.153(6) 0.421(12) -0.111(5) 0.230(8) -0.184(7)
F2 0.111(17) 0.049(11) 0.050(12) -0.014(11) -0.036(11) 0.016(9)
F3 0.070(3) 0.052(3) 0.101(4) 0.002(3) -0.005(3) 0.028(3)
F4 0.254(12) 0.187(10) 0.055(5) 0.0000 0.048(7) 0.0000
F5 0.159(12) 0.120(11) 0.36(3) -0.076(11) -0.045(15) -0.072(14)
O1 0.0359(18) 0.0358(18) 0.056(3) -0.0083(15) 0.0137(16) -0.0019(16)
O2 0.0332(17) 0.0372(18) 0.052(3) -0.0085(14) 0.0088(16) -0.0045(16)
O3 0.0339(17) 0.0339(18) 0.048(2) -0.0103(14) 0.0075(15) -0.0033(15)
O4 0.0368(17) 0.0295(16) 0.052(2) -0.0016(14) 0.0067(16) 0.0063(15)
O5 0.036(3) 0.049(3) 0.042(3) 0.0000 0.004(3) 0.0000
O6 0.034(3) 0.066(4) 0.045(3) 0.0000 0.005(3) 0.0000
O7 0.0396(19) 0.042(2) 0.051(3) -0.0012(15) 0.0013(17) 0.0022(17)
N1 0.0224(18) 0.035(2) 0.058(3) -0.0060(16) 0.0071(18) 0.0030(19)
N2 0.033(3) 0.030(3) 0.044(4) 0.0000 0.004(3) 0.0000
N3 0.0271(18) 0.0293(19) 0.044(3) -0.0022(15) 0.0021(16) -0.0020(16)
N4 0.024(3) 0.041(3) 0.038(3) 0.0000 -0.004(3) 0.0000
C1 0.035(3) 0.036(3) 0.055(3) -0.003(2) 0.013(3) 0.002(3)
C2 0.059(3) 0.040(3) 0.089(4) -0.007(3) 0.032(3) -0.012(3)
C3 0.105(5) 0.066(4) 0.180(7) -0.029(4) 0.081(5) -0.053(4)
C4 0.127(5) 0.084(5) 0.221(7) -0.033(4) 0.112(5) -0.071(5)
C5 0.096(5) 0.085(5) 0.173(7) -0.018(4) 0.080(5) -0.045(5)
C6 0.056(4) 0.072(4) 0.110(5) -0.006(3) 0.035(4) -0.016(4)
C7 0.049(3) 0.054(3) 0.084(4) -0.006(3) 0.026(3) -0.010(3)
C8 0.038(3) 0.033(3) 0.049(3) -0.006(2) 0.011(3) 0.001(2)
C9 0.048(3) 0.044(3) 0.044(3) -0.005(3) 0.009(3) 0.003(3)
C10 0.073(4) 0.060(4) 0.046(4) -0.011(4) 0.007(3) 0.011(3)
C11 0.116(7) 0.062(5) 0.066(5) -0.005(5) 0.009(5) 0.020(4)
C12 0.078(5) 0.072(5) 0.058(4) -0.004(4) 0.006(4) 0.027(4)
C13 0.045(3) 0.046(4) 0.073(5) -0.005(3) 0.006(3) 0.014(3)
C14 0.039(3) 0.040(3) 0.054(4) -0.006(3) 0.004(3) 0.010(3)
C15 0.029(3) 0.033(3) 0.048(3) -0.0009(19) -0.002(2) 0.003(2)
C16 0.039(3) 0.025(3) 0.053(3) -0.0020(19) 0.005(3) 0.001(2)
C17 0.031(3) 0.034(3) 0.046(3) -0.0004(19) 0.009(2) 0.004(2)
C18 0.031(3) 0.039(3) 0.051(3) -0.002(2) 0.007(2) 0.007(3)
C19 0.033(3) 0.030(3) 0.056(4) 0.0043(19) 0.007(3) 0.001(2)
C20 0.026(3) 0.032(3) 0.046(3) 0.0010(18) 0.006(2) 0.003(2)
C21 0.027(3) 0.033(4) 0.042(4) 0.0000 -0.006(3) 0.0000
C22 0.028(4) 0.034(4) 0.052(5) 0.0000 0.004(3) 0.0000
C23 0.037(3) 0.028(3) 0.061(4) 0.001(2) -0.008(3) 0.003(3)
C24 0.035(3) 0.041(3) 0.069(4) 0.006(3) -0.006(3) 0.005(3)
C25 0.034(4) 0.039(4) 0.047(5) 0.0000 0.008(3) 0.0000
C26 0.048(5) 0.062(6) 0.050(5) 0.0000 0.011(4) 0.0000
C27 0.072(6) 0.062(6) 0.054(6) 0.0000 0.016(5) 0.0000
C28 0.103(9) 0.092(8) 0.050(6) 0.0000 0.024(6) 0.0000
C29 0.117(11) 0.092(9) 0.104(11) 0.0000 0.074(10) 0.0000
C30 0.065(7) 0.168(14) 0.081(9) 0.0000 0.035(7) 0.0000
C31 0.051(6) 0.200(16) 0.085(9) 0.0000 0.033(6) 0.0000
C32 0.034(4) 0.044(4) 0.048(5) 0.0000 0.001(3) 0.0000
C33 0.065(6) 0.042(5) 0.074(7) 0.0000 0.000(5) 0.0000
C34 0.098(7) 0.055(5) 0.149(10) -0.007(5) 0.002(6) 0.009(5)
C35 0.142(11) 0.067(7) 0.30(2) -0.047(7) -0.005(12) -0.021(9)
C36 0.139(16) 0.054(9) 0.42(5) 0.0000 0.02(2) 0.0000
C37 0.047(3) 0.045(3) 0.061(4) 0.008(3) 0.014(3) 0.006(3)
C38 0.032(3) 0.039(3) 0.050(3) 0.003(2) 0.010(3) 0.006(3)
C39 0.029(3) 0.050(3) 0.057(4) 0.012(3) 0.009(3) 0.008(3)
C40 0.036(3) 0.060(4) 0.053(4) 0.002(3) 0.010(3) -0.001(3)
C41 0.030(4) 0.038(4) 0.056(5) 0.0000 0.009(3) 0.0000
C42 0.034(4) 0.041(4) 0.050(5) 0.0000 0.014(3) 0.0000
C43 0.030(3) 0.040(3) 0.056(4) -0.001(2) 0.015(3) 0.003(3)

loop_
_atom_type_symbol
_atom_type_description
_atom_type_scat_dispersion_real
_atom_type_scat_dispersion_imag
_atom_type_scat_source
C C 0.0033 0.0016
;
International Tables for Crystallography
(1992, Vol. C, Tables 4.2.6.8 and 6.1.1.4)
;
H H 0.0000 0.0000
;
International Tables for Crystallography
(1992, Vol. C, Table 6.1.1.4)
;
N N 0.0061 0.0033
;
International Tables for Crystallography
(1992, Vol. C, Tables 4.2.6.8 and 6.1.1.4)
;
O O 0.0106 0.0060
;
International Tables for Crystallography
(1992, Vol. C, Tables 4.2.6.8 and 6.1.1.4)
;
F F 0.0171 0.0103
;
International Tables for Crystallography
(1992, Vol. C, Tables 4.2.6.8 and 6.1.1.4)
;
Rh Rh -1.1178 0.9187
;
International Tables for Crystallography
(1992, Vol. C, Tables 4.2.6.8 and 6.1.1.4)
;

loop_
_geom_angle_atom_site_label_1
_geom_angle_atom_site_label_2
_geom_angle_atom_site_label_3
_geom_angle
_geom_angle_publ_flag
_geom_angle_site_symmetry_1
_geom_angle_site_symmetry_3
Rh1 Rh1 O1 87.95(9) yes 7_455 .
Rh1 Rh1 O2 88.15(9) yes 7_455 7_455
Rh1 Rh1 O3 88.43(9) yes 7_455 .
Rh1 Rh1 O4 87.69(9) yes 7_455 7_455
Rh1 Rh1 N1 176.38(13) yes 7_455 .
O1 Rh1 O2 176.07(12) yes . 7_455
O1 Rh1 O3 90.91(15) yes . .
O1 Rh1 O4 88.93(15) yes . 7_455
O1 Rh1 N1 88.44(16) yes . .
O2 Rh1 O3 89.41(15) yes 7_455 .
O2 Rh1 O4 90.48(15) yes 7_455 7_455
O2 Rh1 N1 95.47(16) yes 7_455 .
O3 Rh1 O4 176.12(13) yes . 7_455
O3 Rh1 N1 91.69(14) yes . .
O4 Rh1 N1 92.18(14) yes 7_455 .
Rh2 Rh2 O5 87.92(11) yes 2_656 .
Rh2 Rh2 O6 88.01(14) yes 2_656 2_656
Rh2 Rh2 O7 87.89(9) yes 2_656 .
Rh2 Rh2 O7 87.89(9) yes 2_656 4_565
Rh2 Rh2 N4 177.68(19) yes 2_656 .
O5 Rh2 O6 175.93(18) yes . 2_656
O5 Rh2 O7 90.12(13) yes . .
O5 Rh2 O7 90.12(13) yes . 4_565
O5 Rh2 N4 94.4(3) yes . .
O6 Rh2 O7 89.73(13) yes 2_656 .
O6 Rh2 O7 89.73(13) yes 2_656 4_565
O6 Rh2 N4 89.7(3) yes 2_656 .
O7 Rh2 O7 175.76(12) yes . 4_565
O7 Rh2 N4 92.10(9) yes . .
O7 Rh2 N4 92.10(9) yes 4_565 .
Rh1 O1 C1 119.7(4) yes . .
Rh1 O2 C1 119.2(4) yes 7_455 .
Rh1 O3 C8 118.9(3) yes . .
Rh1 O4 C8 118.9(3) yes 7_455 .
Rh2 O5 C25 118.6(6) yes . .
Rh2 O6 C25 119.0(6) yes 2_656 .
Rh2 O7 C32 118.6(4) yes . .
Rh1 N1 C15 114.4(3) yes . .
Rh1 N1 C19 126.1(3) yes . .
C15 N1 C19 119.5(4) yes . .
C20 N2 C20 115.0(5) yes . 4_565
C20 N3 C21 114.4(4) yes . .
Rh2 N4 C24 121.2(3) yes . .
Rh2 N4 C24 121.2(3) yes . 4_565
C24 N4 C24 117.2(5) yes . 4_565
O1 C1 O2 125.0(6) yes . .
O1 C1 C2 115.0(5) yes . .
O2 C1 C2 120.0(5) yes . .
C1 C2 C3 119.7(7) yes . .
C1 C2 C7 122.2(6) yes . .
C3 C2 C7 118.0(9) yes . .
C2 C3 C4 117.1(9) yes . .
F1 C4 C3 116.2(10) yes . .
F1 C4 C5 115.7(13) yes . .
C3 C4 C5 127.4(10) yes . .
C4 C5 C6 115.1(11) yes . .
C5 C6 C7 120.4(8) yes . .
C2 C7 C6 121.8(6) yes . .
O3 C8 O4 126.0(5) yes . .
O3 C8 C9 116.8(4) yes . .
O4 C8 C9 117.2(5) yes . .
C8 C9 C10 119.9(5) yes . .
C8 C9 C14 119.6(5) yes . .
C10 C9 C14 120.3(5) yes . .
C9 C10 C11 118.1(6) yes . .
F2 C11 C10 119.8(11) yes . .
F2 C11 C12 117.8(11) yes . .
C10 C11 C12 122.4(7) yes . .
C11 C12 C13 117.1(6) yes . .
F3 C13 C12 118.9(6) yes . .
F3 C13 C14 118.1(5) yes . .
C12 C13 C14 123.0(6) yes . .
C9 C14 C13 119.0(5) yes . .
N1 C15 C16 122.0(4) yes . .
C15 C16 C17 118.1(5) yes . .
C16 C17 C18 118.6(4) yes . .
C16 C17 C20 118.3(4) yes . .
C18 C17 C20 123.1(4) yes . .
C17 C18 C19 119.8(4) yes . .
N1 C19 C18 122.0(5) yes . .
N2 C20 N3 125.0(4) yes . .
N2 C20 C17 114.8(4) yes . .
N3 C20 C17 120.1(4) yes . .
N3 C21 N3 126.0(5) yes . 4_565
N3 C21 C22 116.9(3) yes . .
N3 C21 C22 116.9(3) yes 4_565 .
C21 C22 C23 121.3(3) yes . .
C21 C22 C23 121.3(3) yes . 4_565
C23 C22 C23 117.4(5) yes . 4_565
C22 C23 C24 119.3(5) yes . .
N4 C24 C23 123.4(5) yes . .
O5 C25 O6 126.5(9) yes . .
O5 C25 C26 116.3(7) yes . .
O6 C25 C26 117.2(7) yes . .
C25 C26 C27 123.2(8) yes . .
C25 C26 C31 119.4(9) yes . .
C27 C26 C31 117.4(11) yes . .
C26 C27 C28 120.7(10) yes . .
F4 C28 C27 119.1(12) yes . .
F4 C28 C29 117.9(15) yes . .
C27 C28 C29 123.1(12) yes . .
C28 C29 C30 119.0(17) yes . .
C29 C30 C31 119.6(13) yes . .
C26 C31 C30 120.1(11) yes . .
O7 C32 O7 127.1(8) yes . 2_656
O7 C32 C33 116.5(4) yes . .
O7 C32 C33 116.5(4) yes 2_656 .
C32 C33 C34 121.6(5) yes . .
C32 C33 C34 121.6(5) yes . 2_656
C34 C33 C34 116.7(8) yes . 2_656
C33 C34 C35 120.9(9) yes . .
F5 C35 C34 120.4(12) yes . .
F5 C35 C36 116.4(12) yes . .
C34 C35 C36 121.6(11) yes . .
C35 C36 C35 117.3(13) yes . 2_656
C37 C37 C38 120.5(5) yes 2_555 .
C37 C38 C39 121.6(5) yes . .
C37 C38 C43 119.7(4) yes . .
C39 C38 C43 118.6(5) yes . .
C38 C39 C40 120.8(5) yes . .
C39 C40 C41 121.5(5) yes . .
C40 C41 C40 122.4(6) yes . 4_565
C40 C41 C42 118.8(3) yes . .
C40 C41 C42 118.8(3) yes 4_565 .
C41 C42 C43 119.0(3) yes . .
C41 C42 C43 119.0(3) yes . 4_565
C43 C42 C43 122.0(6) yes . 4_565
C38 C43 C42 121.3(4) yes . .
C38 C43 C43 119.7(5) yes . 2_555
C42 C43 C43 119.0(5) yes . 2_555
C2 C3 H3 121.451 no . .
C4 C3 H3 121.416 no . .
C4 C5 H5 122.447 no . .
C6 C5 H5 122.421 no . .
C5 C6 H6 119.819 no . .
C7 C6 H6 119.817 no . .
C2 C7 H7 119.128 no . .
C6 C7 H7 119.102 no . .
C9 C10 H10 120.977 no . .
C11 C10 H10 120.967 no . .
C11 C12 H12 121.479 no . .
C13 C12 H12 121.456 no . .
C9 C14 H14 120.466 no . .
C13 C14 H14 120.492 no . .
N1 C15 H15 118.972 no . .
C16 C15 H15 118.986 no . .
C15 C16 H16 120.969 no . .
C17 C16 H16 120.956 no . .
C17 C18 H18 120.135 no . .
C19 C18 H18 120.115 no . .
N1 C19 H19 119.015 no . .
C18 C19 H19 119.011 no . .
C22 C23 H23 120.344 no . .
C24 C23 H23 120.316 no . .
N4 C24 H24 118.301 no . .
C23 C24 H24 118.345 no . .
C26 C27 H27 119.567 no . .
C28 C27 H27 119.708 no . .
C28 C29 H29 120.496 no . .
C30 C29 H29 120.478 no . .
C29 C30 H30 120.160 no . .
C31 C30 H30 120.218 no . .
C26 C31 H31 119.893 no . .
C30 C31 H31 119.993 no . .
C33 C34 H34 119.530 no . .
C35 C34 H34 119.531 no . .
C35 C36 H36 121.337 no . .
C35 C36 H36 121.337 no 2_656 .
C37 C37 H37 119.733 no 2_555 .
C38 C37 H37 119.735 no . .
C38 C39 H39 119.597 no . .
C40 C39 H39 119.609 no . .
C39 C40 H40 119.256 no . .
C41 C40 H40 119.241 no . .

loop_
_geom_bond_atom_site_label_1
_geom_bond_atom_site_label_2
_geom_bond_distance
_geom_bond_publ_flag
_geom_bond_site_symmetry_2
Rh1 Rh1 2.3970(5) yes 7_455
Rh1 O1 2.021(4) yes .
Rh1 O2 2.038(4) yes 7_455
Rh1 O3 2.031(4) yes .
Rh1 O4 2.037(4) yes 7_455
Rh1 N1 2.214(4) yes .
Rh2 Rh2 2.4021(8) yes 2_656
Rh2 O5 2.039(7) yes .
Rh2 O6 2.020(7) yes 2_656
Rh2 O7 2.050(4) yes .
Rh2 O7 2.050(4) yes 4_565
Rh2 N4 2.217(5) yes .
F1 C4 1.400(14) yes .
F2 C11 1.29(2) yes .
F3 C13 1.338(8) yes .
F4 C28 1.378(13) yes .
F5 C35 1.339(19) yes .
O1 C1 1.286(7) yes .
O2 C1 1.260(6) yes .
O3 C8 1.257(6) yes .
O4 C8 1.278(6) yes .
O5 C25 1.253(9) yes .
O6 C25 1.275(9) yes .
O7 C32 1.257(5) yes .
N1 C15 1.320(6) yes .
N1 C19 1.335(6) yes .
N2 C20 1.348(5) yes .
N2 C20 1.348(5) yes 4_565
N3 C20 1.341(5) yes .
N3 C21 1.344(5) yes .
N4 C24 1.333(6) yes .
N4 C24 1.333(6) yes 4_565
C1 C2 1.473(11) yes .
C2 C3 1.402(11) yes .
C2 C7 1.377(10) yes .
C3 C4 1.336(19) yes .
C4 C5 1.381(17) yes .
C5 C6 1.363(12) yes .
C6 C7 1.405(13) yes .
C8 C9 1.497(7) yes .
C9 C10 1.386(8) yes .
C9 C14 1.401(8) yes .
C10 C11 1.387(10) yes .
C11 C12 1.407(11) yes .
C12 C13 1.355(9) yes .
C13 C14 1.373(8) yes .
C15 C16 1.392(7) yes .
C16 C17 1.392(6) yes .
C17 C18 1.373(7) yes .
C17 C20 1.486(6) yes .
C18 C19 1.361(7) yes .
C21 C22 1.460(8) yes .
C22 C23 1.386(6) yes .
C22 C23 1.386(6) yes 4_565
C23 C24 1.392(7) yes .
C25 C26 1.489(15) yes .
C26 C27 1.323(13) yes .
C26 C31 1.413(14) yes .
C27 C28 1.36(2) yes .
C28 C29 1.31(2) yes .
C29 C30 1.361(18) yes .
C30 C31 1.37(3) yes .
C32 C33 1.473(13) yes .
C33 C34 1.388(10) yes .
C33 C34 1.388(10) yes 2_656
C34 C35 1.396(14) yes .
C35 C36 1.371(15) yes .
C37 C37 1.376(7) yes 2_555
C37 C38 1.427(7) yes .
C38 C39 1.430(6) yes .
C38 C43 1.397(7) yes .
C39 C40 1.353(8) yes .
C40 C41 1.423(7) yes .
C41 C42 1.421(10) yes .
C42 C43 1.413(6) yes .
C42 C43 1.413(6) yes 4_565
C43 C43 1.443(6) yes 2_555
C3 H3 0.950 no .
C5 H5 0.950 no .
C6 H6 0.950 no .
C7 H7 0.950 no .
C10 H10 0.950 no .
C12 H12 0.950 no .
C14 H14 0.950 no .
C15 H15 0.950 no .
C16 H16 0.950 no .
C18 H18 0.950 no .
C19 H19 0.950 no .
C23 H23 0.950 no .
C24 H24 0.950 no .
C27 H27 0.950 no .
C29 H29 0.949 no .
C30 H30 0.950 no .
C31 H31 0.950 no .
C34 H34 0.950 no .
C36 H36 0.951 no .
C37 H37 0.950 no .
C39 H39 0.950 no .
C40 H40 0.950 no .

loop_
_geom_contact_atom_site_label_1
_geom_contact_atom_site_label_2
_geom_contact_distance
_geom_contact_publ_flag
_geom_contact_site_symmetry_2
F1 C6 3.576(11) no .
F2 C9 3.563(19) no .
F2 C13 3.53(2) no .
F3 C11 3.586(9) no .
F4 C26 3.581(13) no .
F4 C30 3.551(14) no .
F5 C35 3.541(19) no 2_656
O1 C3 2.718(13) no .
O1 C8 3.518(6) no .
O1 C8 3.452(7) no 7_455
O1 C15 3.170(7) no .
O2 C7 2.843(10) no .
O2 C8 3.536(6) no .
O2 C8 3.458(8) no 7_455
O3 C1 3.528(6) no .
O3 C1 3.479(8) no 7_455
O3 C10 2.766(7) no .
O3 C19 3.303(6) no .
O4 C1 3.514(6) no .
O4 C1 3.481(8) no 7_455
O4 C14 2.791(6) no .
O4 C15 3.095(6) no 7_455
O5 C27 2.769(14) no .
O5 C32 3.497(8) no .
O6 C27 3.584(12) no .
O6 C31 2.767(18) no .
O6 C32 3.487(8) no .
O7 C24 3.120(6) no 4_565
O7 C25 3.497(9) no .
O7 C25 3.490(9) no 2_656
O7 C34 2.777(9) no .
O7 C34 3.588(9) no 2_656
N1 C17 2.749(6) no .
N2 N3 2.386(6) no 4_565
N2 C16 2.711(6) no .
N2 C16 2.711(6) no 4_565
N2 C17 2.389(5) no 4_565
N2 C21 2.674(7) no .
N3 C18 2.908(6) no .
N3 C20 2.692(6) no 4_565
N3 C23 2.789(6) no 4_565
N4 C22 2.805(7) no .
N4 C23 2.399(7) no 4_565
C2 C5 2.819(15) no .
C3 C6 2.777(13) no .
C4 C7 2.660(12) no .
C9 C12 2.793(9) no .
C10 C13 2.767(9) no .
C11 C14 2.746(9) no .
C15 C18 2.705(6) no .
C16 C19 2.715(7) no .
C20 C22 3.593(7) no .
C22 C24 2.398(7) no 4_565
C23 C24 2.706(7) no 4_565
C26 C29 2.75(3) no .
C27 C30 2.711(17) no .
C28 C31 2.672(16) no .
C33 C35 2.423(14) no 2_656
C33 C36 2.834(17) no .
C34 C35 2.733(15) no 2_656
C37 C43 2.820(7) no 2_555
C38 C38 2.827(6) no 2_555
C38 C41 2.828(6) no .
C39 C42 2.815(7) no .
C40 C43 2.791(7) no .
C42 C42 2.814(10) no 2_555
Rh2 O7 3.100(4) no 3_666
Rh2 C32 2.872(8) no 3_666
F1 F4 3.010(10) no 1_455
F1 C28 2.996(11) no 1_455
F1 C29 3.024(10) no 1_455
F2 C33 3.16(3) no 7_556
F2 C34 3.40(3) no 7_556
F2 C34 3.03(3) no 8_455
F2 C35 3.46(3) no 7_556
F2 C35 3.28(4) no 8_455
F2 C36 3.47(3) no 7_556
F3 F3 2.861(7) no 4_555
F3 O5 3.378(7) no 5_445
F3 C24 3.450(10) no 5_445
F3 C27 3.527(10) no 5_445
F3 C40 3.447(7) no 8_455
F4 F1 3.010(10) no 1_655
F4 F1 3.010(10) no 4_665
O2 C6 3.491(8) no 2_455
O3 C6 3.406(9) no 8_555
O5 F3 3.378(7) no 5_555
O5 F3 3.378(7) no 8_555
O5 C32 3.497(8) no 3_666
O6 O7 2.871(7) no 3_666
O6 C32 3.487(8) no 3_666
O7 C12 3.460(9) no 8_555
N1 C37 3.469(9) no 2_555
N2 C42 3.598(12) no .
N3 C39 3.593(8) no .
N3 C40 3.585(9) no .
N3 C41 3.579(10) no .
N3 C42 3.598(10) no .
C5 C9 3.522(13) no 8_455
C5 C10 3.483(15) no 8_455
C6 O2 3.491(8) no 2_455
C6 O3 3.406(9) no 8_455
C7 C7 3.365(10) no 2_455
C9 C5 3.522(13) no 8_555
C10 C5 3.483(15) no 8_555
C11 C34 3.566(16) no 8_455
C12 O7 3.460(9) no 8_455
C15 C37 3.588(10) no 2_555
C15 C38 3.524(9) no 2_555
C15 C39 3.537(9) no 2_555
C16 C38 3.362(9) no 2_555
C16 C43 3.558(9) no 2_555
C18 C37 3.346(10) no .
C18 C37 3.568(9) no 2_555
C19 C37 3.558(10) no .
C19 C37 3.463(10) no 2_555
C20 C42 3.580(11) no .
C20 C43 3.364(9) no .
C21 C41 3.296(13) no .
C21 C42 3.569(12) no .
C22 C40 3.510(11) no .
C22 C40 3.510(11) no 4_565
C22 C41 3.482(12) no .
C23 C40 3.474(9) no 4_565
C24 F3 3.450(10) no 5_555
C25 O7 3.490(9) no 3_666
C27 F3 3.527(10) no 5_555
C27 F3 3.527(10) no 8_555
C28 F1 2.996(11) no 1_655
C28 F1 2.996(11) no 4_665
C29 F1 3.024(10) no 1_655
C29 F1 3.024(10) no 4_665
C33 F2 3.16(3) no 7_556
C33 F2 3.16(3) no 8_555
C34 F2 3.40(3) no 7_556
C34 F2 3.03(3) no 8_555
C34 C11 3.566(16) no 8_555
C35 F2 3.46(3) no 7_556
C35 F2 3.28(4) no 8_555
C36 F2 3.47(3) no 7_556
C36 F2 3.47(3) no 8_555
C37 N1 3.469(9) no 2_555
C37 C15 3.588(10) no 2_555
C37 C18 3.346(10) no .
C37 C18 3.568(9) no 2_555
C37 C19 3.558(10) no .
C37 C19 3.463(10) no 2_555
C38 C15 3.524(9) no 2_555
C38 C16 3.362(9) no 2_555
C39 N3 3.593(8) no .
C39 C15 3.537(9) no 2_555
C40 F3 3.447(7) no 8_555
C40 N3 3.585(9) no .
C40 C22 3.510(11) no .
C40 C23 3.474(9) no 4_565
C41 N3 3.579(10) no .
C41 N3 3.579(10) no 4_565
C41 C21 3.296(13) no .
C41 C22 3.482(12) no .
C42 N2 3.598(12) no .
C42 N3 3.598(10) no .
C42 N3 3.598(10) no 4_565
C42 C20 3.580(11) no .
C42 C20 3.580(11) no 4_565
C42 C21 3.569(12) no .
C42 C43 2.461(7) no 3_565
C43 C16 3.558(9) no 2_555
C43 C20 3.364(9) no .
C43 C43 2.862(7) no 3_565
Rh1 H15 2.9440 no .
Rh1 H19 3.2447 no .
Rh2 H24 3.1239 no .
Rh2 H24 3.1239 no 4_565
F1 H3 2.4923 no .
F1 H5 2.5420 no .
F2 H10 2.5375 no .
F2 H12 2.5296 no .
F3 H12 2.5242 no .
F3 H14 2.5114 no .
F4 H27 2.5333 no .
F4 H29 2.4635 no .
F5 H34 2.5650 no .
F5 H36 2.4972 no .
O1 H3 2.4286 no .
O1 H15 2.8182 no .
O2 H7 2.5597 no .
O2 H19 3.3913 no 7_455
O3 H10 2.4862 no .
O3 H19 2.8750 no .
O4 H14 2.4984 no .
O4 H15 2.5547 no 7_455
O5 H27 2.4765 no .
O6 H31 2.4556 no .
O7 H24 2.5115 no 4_565
O7 H34 2.4913 no .
N1 H16 3.2248 no .
N1 H18 3.2079 no .
N2 H16 2.3716 no .
N2 H16 2.3716 no 4_565
N3 H18 2.6194 no .
N3 H23 2.4780 no 4_565
N4 H23 3.2433 no .
N4 H23 3.2433 no 4_565
N4 H24 1.9694 no 4_565
C1 H3 2.6699 no .
C1 H7 2.6573 no .
C2 H6 3.2785 no .
C3 H5 3.2815 no .
C3 H7 3.2416 no .
C4 H6 3.1889 no .
C5 H3 3.2805 no .
C5 H7 3.2489 no .
C7 H3 3.2513 no .
C7 H5 3.2747 no .
C8 H10 2.6663 no .
C8 H14 2.6673 no .
C10 H12 3.3058 no .
C10 H14 3.2752 no .
C12 H10 3.3054 no .
C12 H14 3.2476 no .
C14 H10 3.2803 no .
C14 H12 3.2561 no .
C15 H19 3.1458 no .
C16 H18 3.2414 no .
C17 H15 3.2442 no .
C17 H19 3.2179 no .
C18 H16 3.2437 no .
C19 H15 3.1476 no .
C20 H16 2.6316 no .
C20 H18 2.6946 no .
C21 H23 2.6586 no .
C21 H23 2.6586 no 4_565
C22 H23 2.0378 no 4_565
C22 H24 3.2463 no .
C22 H24 3.2463 no 4_565
C23 H23 3.2360 no 4_565
C24 H24 3.1314 no 4_565
C25 H27 2.6411 no .
C25 H31 2.6592 no .
C26 H30 3.2743 no .
C27 H29 3.2022 no .
C27 H31 3.1972 no .
C28 H30 3.1560 no .
C29 H27 3.1898 no .
C29 H31 3.2202 no .
C31 H27 3.2088 no .
C31 H29 3.2235 no .
C32 H34 2.6651 no .
C32 H34 2.6651 no 2_656
C33 H34 2.0323 no 2_656
C34 H34 3.2284 no 2_656
C34 H36 3.2777 no .
C36 H34 3.2592 no .
C36 H34 3.2592 no 2_656
C37 H39 2.6759 no .
C38 H37 3.2917 no 2_555
C38 H40 3.2750 no .
C39 H37 2.6770 no .
C40 H40 2.6763 no 4_565
C41 H39 3.2774 no .
C41 H39 3.2774 no 4_565
C41 H40 2.0612 no 4_565
C42 H40 3.3033 no .
C42 H40 3.3033 no 4_565
C43 H37 3.2963 no .
C43 H39 3.2869 no .
H3 H15 3.5071 no .
H5 H6 2.3450 no .
H6 H7 2.3392 no .
H10 H19 3.4533 no .
H14 H15 3.0964 no 7_455
H15 H16 2.3411 no .
H16 H16 2.8620 no 4_565
H18 H19 2.2982 no .
H18 H23 3.4350 no 4_565
H23 H24 2.3226 no .
H24 H34 2.9389 no 4_565
H29 H30 2.3195 no .
H30 H31 2.3248 no .
H37 H37 2.3187 no 2_555
H37 H39 2.5103 no .
H39 H40 2.2863 no .
H40 H40 2.5095 no 4_565
F1 H29 3.0005 no 1_455
F2 H34 3.3379 no 8_455
F3 H24 3.3972 no 5_445
F3 H27 2.6870 no 5_445
F3 H40 2.5003 no 8_455
O2 H6 2.9151 no 2_455
O2 H7 3.2861 no 2_455
O2 H37 3.1684 no 8_455
O3 H6 2.4709 no 8_555
O4 H39 3.0654 no 8_455
O5 H12 2.8490 no 5_555
O5 H12 2.8490 no 8_555
O7 H12 2.7172 no 8_555
N1 H37 3.2254 no 2_555
C1 H6 3.3783 no 2_455
C6 H10 3.5617 no 8_455
C6 H19 3.3259 no 8_455
C7 H7 3.0986 no 2_455
C7 H19 3.5179 no 8_455
C8 H5 3.5954 no 8_555
C8 H6 2.8698 no 8_555
C9 H5 2.8318 no 8_555
C9 H6 3.0798 no 8_555
C10 H5 2.8468 no 8_555
C10 H6 3.1210 no 8_555
C11 H5 3.0454 no 8_555
C11 H34 3.5266 no 8_455
C12 H5 3.2395 no 8_555
C12 H24 3.4468 no 5_445
C12 H34 3.5628 no 8_455
C13 H5 3.1653 no 8_555
C13 H24 3.5195 no 5_445
C13 H27 3.4329 no 5_445
C13 H40 3.0985 no 8_455
C14 H5 3.0015 no 8_555
C14 H39 3.0720 no 8_455
C14 H40 3.0286 no 8_455
C15 H37 3.5592 no 2_555
C15 H39 3.5328 no 2_555
C18 H37 3.5218 no .
C19 H6 3.5682 no 8_555
C19 H37 3.5781 no .
C19 H37 3.3849 no 2_555
C22 H40 3.4640 no .
C22 H40 3.4640 no 4_565
C23 H40 3.2195 no 4_565
C25 H12 3.2937 no 5_555
C25 H12 3.2937 no 8_555
C32 H12 3.1469 no 7_556
C32 H12 3.1469 no 8_555
C33 H12 3.4342 no 7_556
C33 H12 3.4342 no 8_555
C34 H12 3.5895 no 8_555
C37 H18 3.4852 no .
C38 H16 3.5549 no 2_555
C39 H14 3.0078 no 8_555
C39 H15 3.4615 no 2_555
C39 H23 3.5919 no 4_565
C40 H14 3.0088 no 8_555
C40 H23 3.4125 no 4_565
C43 H16 3.5384 no 2_555
H5 C8 3.5954 no 8_455
H5 C9 2.8318 no 8_455
H5 C10 2.8468 no 8_455
H5 C11 3.0454 no 8_455
H5 C12 3.2395 no 8_455
H5 C13 3.1653 no 8_455
H5 C14 3.0015 no 8_455
H5 H10 3.2926 no 8_455
H5 H14 3.5329 no 8_455
H6 O2 2.9151 no 2_455
H6 O3 2.4709 no 8_455
H6 C1 3.3783 no 2_455
H6 C8 2.8698 no 8_455
H6 C9 3.0798 no 8_455
H6 C10 3.1210 no 8_455
H6 C19 3.5682 no 8_455
H6 H10 2.9539 no 8_455
H6 H19 2.7006 no 8_455
H7 O2 3.2861 no 2_455
H7 C7 3.0986 no 2_455
H7 H7 2.5848 no 2_455
H7 H19 3.0566 no 8_455
H7 H37 3.5919 no 7_455
H7 H37 2.8891 no 8_455
H10 C6 3.5617 no 8_555
H10 H5 3.2926 no 8_555
H10 H6 2.9539 no 8_555
H12 O5 2.8490 no 5_445
H12 O7 2.7172 no 8_455
H12 C25 3.2937 no 5_445
H12 C32 3.1469 no 7_556
H12 C33 3.4342 no 7_556
H12 C34 3.5895 no 8_455
H12 H24 3.2367 no 5_445
H12 H27 3.2769 no 5_445
H12 H34 3.3853 no 8_455
H14 C39 3.0078 no 8_455
H14 C40 3.0088 no 8_455
H14 H5 3.5329 no 8_555
H14 H39 2.5065 no 8_455
H14 H40 2.4947 no 8_455
H15 C39 3.4615 no 2_555
H15 H39 3.3362 no 2_555
H16 C38 3.5549 no 2_555
H16 C43 3.5384 no 2_555
H18 C37 3.4852 no .
H18 H37 3.5071 no .
H19 C6 3.3259 no 8_555
H19 C7 3.5179 no 8_555
H19 H6 2.7006 no 8_555
H19 H7 3.0566 no 8_555
H19 H37 3.5891 no .
H23 C39 3.5919 no 4_565
H23 C40 3.4125 no 4_565
H23 H39 3.5792 no 4_565
H23 H40 3.2841 no 4_565
H24 F3 3.3972 no 5_555
H24 C12 3.4468 no 5_555
H24 C13 3.5195 no 5_555
H24 H12 3.2367 no 5_555
H27 F3 2.6870 no 5_555
H27 F3 2.6870 no 8_555
H27 C13 3.4329 no 5_555
H27 C13 3.4329 no 8_555
H27 H12 3.2769 no 5_555
H27 H12 3.2769 no 8_555
H29 F1 3.0005 no 1_655
H29 F1 3.0005 no 4_665
H34 F2 3.3379 no 8_555
H34 C11 3.5266 no 8_555
H34 C12 3.5628 no 8_555
H34 H12 3.3853 no 8_555
H37 O2 3.1684 no 8_555
H37 N1 3.2254 no 2_555
H37 C15 3.5592 no 2_555
H37 C18 3.5218 no .
H37 C19 3.5781 no .
H37 C19 3.3849 no 2_555
H37 H7 3.5919 no 7_455
H37 H7 2.8891 no 8_555
H37 H18 3.5071 no .
H37 H19 3.5891 no .
H39 O4 3.0654 no 8_555
H39 C14 3.0720 no 8_555
H39 C15 3.5328 no 2_555
H39 H14 2.5065 no 8_555
H39 H15 3.3362 no 2_555
H39 H23 3.5792 no 4_565
H40 F3 2.5003 no 8_555
H40 C13 3.0985 no 8_555
H40 C14 3.0286 no 8_555
H40 C22 3.4640 no .
H40 C23 3.2195 no 4_565
H40 H14 2.4947 no 8_555
H40 H23 3.2841 no 4_565

loop_
_platon_squeeze_void_nr
_platon_squeeze_void_average_x
_platon_squeeze_void_average_y
_platon_squeeze_void_average_z
_platon_squeeze_void_volume
_platon_squeeze_void_count_electrons
_platon_squeeze_void_content
1 -0.033 -0.006 0.472 5151 950 ' '
